data_4322381
loop_
_publ_author_name
'Christine A. Goddard'
'R. H. Holm'

_publ_section_title
;
 Synthesis and Reactivity Aspects of the Bis(dithiolene) Chalcogenide
 Series [WIVQ(S2C2R2)2]2- (Q = O, S, Se)
;
_journal_name_full 'Inorganic Chemistry'
_journal_page_first 5389
_journal_page_last 5398
_journal_paper_doi 10.1021/ic9903329
_journal_volume 38
_journal_year 1999
_chemical_formula_sum 'C46 H64 N2 O1.5 S4 W'
_chemical_formula_weight 981.08
_chemical_name_systematic
;
 ?
;
_space_group_IT_number 14
_symmetry_cell_setting monoclinic
_symmetry_space_group_name_Hall '-P 2ybc'
_symmetry_space_group_name_H-M 'P 1 21/c 1'
_atom_sites_solution_hydrogens geom
_atom_sites_solution_primary direct
_atom_sites_solution_secondary difmap
_audit_creation_method SHELXL
_cell_angle_alpha 90.00
_cell_angle_beta 103.5920(10)
_cell_angle_gamma 90.00
_cell_formula_units_Z 8
_cell_length_a 17.3362(3)
_cell_length_b 17.6679(3)
_cell_length_c 30.9649(2)
_cell_measurement_temperature 213(2)
_cell_volume 9218.7(2)
_computing_cell_refinement 'Bruker SMART'
_computing_data_collection 'Bruker SMART'
_computing_data_reduction 'Bruker SHELXTL'
_computing_molecular_graphics 'Bruker SHELXTL'
_computing_publication_material 'Bruker SHELXTL'
_computing_structure_refinement 'SHELXL-93 (Sheldrick, 1993)'
_computing_structure_solution 'SHELXS-86 (Sheldrick, 1990)'
_diffrn_ambient_temperature 213(2)
_diffrn_measurement_method 'phi and omega scans'
_diffrn_radiation_monochromator graphite
_diffrn_radiation_source 'fine-focus sealed tube'
_diffrn_radiation_type MoK\a
_diffrn_radiation_wavelength 0.71073
_diffrn_reflns_av_R_equivalents 0.0511
_diffrn_reflns_av_sigmaI/netI 0.0598
_diffrn_reflns_limit_h_max 23
_diffrn_reflns_limit_h_min -21
_diffrn_reflns_limit_k_max 23
_diffrn_reflns_limit_k_min -19
_diffrn_reflns_limit_l_max 41
_diffrn_reflns_limit_l_min -36
_diffrn_reflns_number 48614
_diffrn_reflns_theta_max 25.00
_diffrn_reflns_theta_min 1.21
_exptl_absorpt_coefficient_mu 2.724
_exptl_absorpt_correction_type none
_exptl_crystal_density_diffrn 1.414
_exptl_crystal_F_000 4032
_refine_diff_density_max 0.836
_refine_diff_density_min -0.973
_refine_diff_density_rms 0.124
_refine_ls_extinction_method none
_refine_ls_goodness_of_fit_all 1.005
_refine_ls_goodness_of_fit_obs 1.122
_refine_ls_matrix_type full
_refine_ls_number_parameters 949
_refine_ls_number_reflns 16229
_refine_ls_number_restraints 4
_refine_ls_restrained_S_all 1.006
_refine_ls_restrained_S_obs 1.123
_refine_ls_R_factor_all 0.0639
_refine_ls_R_factor_obs 0.0412
_refine_ls_shift/esd_max 0.003
_refine_ls_shift/esd_mean 0.000
_refine_ls_structure_factor_coef Fsqd
_refine_ls_weighting_details 'w=1/[\s^2^(Fo^2^)+(0.0560P)^2^+0.0000P] where P=(Fo^2^+2Fc^2^)/3'
_refine_ls_weighting_scheme calc
_refine_ls_wR_factor_all 0.1035
_refine_ls_wR_factor_obs 0.0973
_reflns_number_observed 11774
_reflns_number_total 16232
_reflns_observed_criterion >2sigma(I)
_cod_data_source_file ic9903329_3.cif
_cod_data_source_block cag19a
_cod_depositor_comments
;
The following automatic conversions were performed:

'_refine_ls_weighting_scheme' value 'calc
w=1/[\s^2^(Fo^2^)+(0.0560P)^2^+0.0000P] where P=(Fo^2^+2Fc^2^)/3' was
changed to 'calc'. New tag '_refine_ls_weighting_details' was
created. The value of the new tag was set to
'w=1/[\s^2^(Fo^2^)+(0.0560P)^2^+0.0000P] where P=(Fo^2^+2Fc^2^)/3'.

Automatic conversion script
Id: cif_fix_values 3143 2015-03-26 13:38:13Z robertas 
;
_cod_original_formula_sum 'C46 H64 N2 O1.50 S4 W'
_cod_database_code 4322381

loop_
_symmetry_equiv_pos_as_xyz
'x, y, z'
'-x, y+1/2, -z+1/2'
'-x, -y, -z'
'x, -y-1/2, z-1/2'

loop_
_atom_site_aniso_label
_atom_site_aniso_U_11
_atom_site_aniso_U_22
_atom_site_aniso_U_33
_atom_site_aniso_U_23
_atom_site_aniso_U_13
_atom_site_aniso_U_12
W1 0.03200(13) 0.03438(14) 0.03005(13) -0.00522(10) 0.00778(10) -0.00350(10)
W2 0.03209(13) 0.03764(15) 0.02799(13) -0.00089(10) 0.00185(10) 0.00317(10)
S1 0.0363(8) 0.0376(9) 0.0393(8) -0.0025(7) 0.0073(7) -0.0081(6)
S2 0.0377(8) 0.0402(9) 0.0291(8) -0.0036(6) 0.0081(6) -0.0106(6)
S3 0.0396(9) 0.0633(11) 0.0299(8) -0.0101(7) 0.0083(7) -0.0161(8)
S4 0.0336(8) 0.0384(9) 0.0374(8) -0.0074(7) 0.0014(7) -0.0032(6)
S5 0.0344(8) 0.0506(10) 0.0318(8) 0.0015(7) 0.0037(6) -0.0064(7)
S6 0.0363(8) 0.0479(10) 0.0306(8) 0.0050(7) 0.0012(6) -0.0069(7)
S7 0.0357(8) 0.0418(10) 0.0315(8) -0.0030(6) 0.0032(6) -0.0059(6)
S8 0.0347(8) 0.0424(9) 0.0339(8) -0.0020(6) 0.0081(6) -0.0038(7)
O1 0.040(2) 0.043(3) 0.035(2) -0.004(2) 0.009(2) -0.001(2)
O2 0.049(3) 0.053(3) 0.035(2) -0.006(2) -0.001(2) 0.015(2)
C1 0.038(3) 0.036(4) 0.030(3) 0.001(2) 0.010(3) 0.002(3)
C2 0.036(3) 0.040(4) 0.045(4) 0.008(3) 0.005(3) -0.009(3)
C3 0.048(4) 0.055(5) 0.049(4) 0.013(3) 0.016(3) -0.002(3)
C4 0.064(5) 0.121(9) 0.042(4) 0.019(5) 0.014(4) -0.027(5)
C5 0.061(5) 0.115(9) 0.077(6) 0.060(6) -0.009(5) -0.031(5)
C6 0.069(5) 0.049(5) 0.101(7) 0.032(5) -0.007(5) -0.011(4)
C7 0.055(4) 0.045(5) 0.066(5) 0.008(4) -0.003(4) -0.004(3)
C8 0.035(3) 0.036(3) 0.028(3) 0.000(2) 0.012(3) -0.001(3)
C9 0.038(3) 0.038(4) 0.031(3) 0.000(3) 0.013(3) 0.002(3)
C10 0.049(4) 0.046(4) 0.043(4) 0.001(3) 0.014(3) 0.002(3)
C11 0.040(4) 0.069(5) 0.042(4) 0.010(3) 0.005(3) 0.008(3)
C12 0.040(4) 0.074(6) 0.042(4) -0.004(4) -0.004(3) 0.002(4)
C13 0.046(4) 0.054(5) 0.047(4) -0.014(3) 0.003(3) -0.005(3)
C14 0.041(4) 0.046(4) 0.033(3) -0.004(3) 0.004(3) -0.002(3)
C15 0.037(4) 0.059(5) 0.034(3) -0.010(3) -0.001(3) 0.009(3)
C16 0.054(4) 0.059(5) 0.031(3) -0.011(3) 0.011(3) -0.001(3)
C17 0.059(5) 0.095(6) 0.039(4) -0.009(4) 0.016(3) -0.009(4)
C18 0.069(5) 0.094(7) 0.066(5) -0.015(5) 0.037(5) -0.012(5)
C19 0.100(7) 0.081(6) 0.055(5) -0.006(4) 0.046(5) -0.005(5)
C20 0.102(7) 0.068(6) 0.027(4) -0.001(3) 0.015(4) -0.001(5)
C21 0.061(4) 0.062(5) 0.037(4) -0.008(3) 0.007(3) 0.005(4)
C22 0.035(3) 0.050(4) 0.026(3) -0.012(3) -0.004(3) 0.005(3)
C23 0.067(5) 0.035(4) 0.034(3) -0.002(3) -0.009(3) 0.005(3)
C24 0.078(5) 0.043(4) 0.041(4) 0.006(3) -0.018(4) -0.017(4)
C25 0.124(8) 0.063(6) 0.051(5) 0.014(4) -0.029(5) -0.037(6)
C26 0.195(13) 0.042(5) 0.040(5) -0.009(4) -0.008(7) -0.014(7)
C27 0.181(12) 0.056(6) 0.054(6) -0.016(4) 0.009(7) 0.020(7)
C28 0.100(6) 0.049(5) 0.041(4) -0.008(3) 0.007(4) 0.026(4)
C29 0.032(3) 0.039(4) 0.032(3) -0.003(3) 0.001(3) 0.001(3)
C30 0.044(4) 0.049(4) 0.029(3) -0.004(3) 0.010(3) -0.008(3)
C31 0.043(4) 0.117(7) 0.043(4) 0.018(4) 0.013(3) 0.005(4)
C32 0.081(6) 0.121(8) 0.054(5) 0.013(5) 0.028(5) -0.012(6)
C33 0.126(8) 0.072(6) 0.041(4) 0.003(4) 0.022(5) -0.023(6)
C34 0.093(6) 0.072(6) 0.050(5) 0.014(4) 0.013(4) 0.008(5)
C35 0.061(5) 0.053(5) 0.049(4) 0.013(3) 0.015(3) 0.019(4)
C36 0.035(3) 0.040(4) 0.033(3) 0.002(3) 0.005(3) 0.005(3)
C37 0.039(3) 0.038(4) 0.027(3) 0.006(3) 0.000(3) 0.006(3)
C38 0.037(3) 0.061(5) 0.029(3) -0.002(3) 0.000(3) 0.002(3)
C39 0.028(3) 0.063(5) 0.049(4) 0.003(3) -0.001(3) 0.001(3)
C40 0.056(5) 0.070(5) 0.042(4) -0.011(3) -0.008(3) -0.005(4)
C41 0.073(5) 0.065(5) 0.031(4) -0.018(3) 0.007(3) 0.009(4)
C42 0.045(4) 0.057(5) 0.041(4) -0.005(3) 0.007(3) 0.014(3)
C43 0.035(3) 0.032(3) 0.031(3) -0.006(2) 0.004(3) 0.000(3)
C44 0.030(3) 0.048(4) 0.031(3) -0.003(3) -0.001(3) -0.004(3)
C45 0.047(4) 0.048(4) 0.051(4) 0.002(3) 0.017(3) 0.000(3)
C46 0.067(5) 0.064(5) 0.070(5) 0.005(4) 0.035(4) -0.007(4)
C47 0.072(5) 0.076(6) 0.059(5) -0.010(4) 0.036(4) -0.008(4)
C48 0.064(5) 0.066(5) 0.054(4) -0.014(4) 0.025(4) -0.001(4)
C49 0.045(4) 0.051(4) 0.042(4) -0.010(3) 0.014(3) -0.003(3)
C50 0.039(3) 0.031(3) 0.033(3) -0.003(2) 0.007(3) 0.005(3)
C51 0.034(3) 0.043(4) 0.032(3) -0.007(3) 0.007(3) -0.003(3)
C52 0.057(4) 0.050(4) 0.041(4) -0.010(3) -0.001(3) -0.001(3)
C53 0.065(5) 0.078(6) 0.043(4) -0.012(4) -0.009(4) -0.003(4)
C54 0.061(5) 0.097(7) 0.056(5) -0.034(5) 0.008(4) -0.014(5)
C55 0.060(5) 0.059(5) 0.077(5) -0.035(4) 0.037(4) -0.025(4)
C56 0.052(4) 0.052(4) 0.046(4) -0.008(3) 0.019(3) -0.009(3)
N1 0.038(3) 0.033(3) 0.042(3) -0.002(2) 0.010(2) -0.006(2)
C57 0.066(5) 0.035(4) 0.057(4) -0.010(3) -0.003(4) 0.011(3)
C58 0.091(6) 0.071(6) 0.069(5) -0.018(4) 0.031(5) 0.023(5)
C59 0.056(4) 0.035(4) 0.052(4) 0.005(3) 0.018(3) 0.007(3)
C60 0.075(6) 0.060(6) 0.085(6) 0.015(4) 0.004(5) 0.019(4)
C61 0.048(4) 0.053(5) 0.063(4) 0.003(4) 0.014(3) -0.019(3)
C62 0.080(6) 0.089(7) 0.072(5) -0.010(5) 0.044(5) -0.013(5)
C63 0.036(4) 0.058(5) 0.056(4) -0.004(3) 0.005(3) -0.014(3)
C64 0.063(5) 0.069(6) 0.072(5) 0.000(4) -0.004(4) 0.002(4)
N2 0.033(3) 0.053(4) 0.054(3) -0.013(3) 0.011(3) 0.004(2)
C65 0.028(4) 0.129(8) 0.061(5) -0.015(5) 0.017(3) 0.011(4)
C66 0.078(6) 0.170(12) 0.083(7) 0.026(7) 0.036(5) -0.020(7)
C67 0.079(5) 0.060(5) 0.055(5) -0.012(4) -0.017(4) 0.008(4)
C68 0.118(8) 0.127(10) 0.074(6) 0.026(6) 0.002(6) -0.051(7)
C69 0.048(4) 0.067(5) 0.073(5) -0.032(4) 0.022(4) -0.011(4)
C70 0.067(5) 0.121(8) 0.067(5) -0.053(5) 0.020(4) -0.042(5)
C71 0.036(4) 0.052(5) 0.067(5) -0.012(3) 0.014(3) 0.005(3)
C72 0.044(4) 0.069(6) 0.074(5) -0.019(4) -0.020(4) 0.003(4)
N3 0.040(3) 0.035(3) 0.066(4) -0.003(3) -0.007(3) -0.005(2)
C73 0.158(10) 0.055(6) 0.079(6) 0.000(5) 0.045(6) 0.001(6)
C75 0.043(5) 0.168(11) 0.093(7) 0.051(7) 0.002(5) -0.027(5)
C77 0.100(8) 0.078(7) 0.138(9) -0.061(7) -0.037(7) 0.030(6)
C78 0.121(9) 0.116(10) 0.105(8) -0.016(6) 0.035(7) 0.047(7)
C79 0.049(5) 0.064(6) 0.181(11) 0.019(6) 0.008(6) -0.009(4)
C80 0.117(8) 0.079(7) 0.127(8) 0.004(6) 0.077(7) -0.024(6)
C76 0.051(6) 0.243(16) 0.178(12) 0.152(12) 0.040(7) 0.038(7)
C74 0.247(16) 0.223(16) 0.109(9) 0.085(10) 0.083(10) 0.181(14)
N4 0.039(3) 0.053(4) 0.039(3) 0.007(2) 0.010(2) 0.016(2)

loop_
_atom_site_label
_atom_site_type_symbol
_atom_site_fract_x
_atom_site_fract_y
_atom_site_fract_z
_atom_site_U_iso_or_equiv
_atom_site_thermal_displace_type
_atom_site_occupancy
_atom_site_calc_flag
_atom_site_refinement_flags
_atom_site_disorder_group
W1 W 0.564794(13) 0.969146(14) 0.228734(7) 0.03206(7) Uani 1 d . .
W2 W 0.927393(13) 0.658311(14) 0.223364(7) 0.03343(8) Uani 1 d . .
S1 S 0.58056(9) 1.06310(9) 0.17728(5) 0.0380(3) Uani 1 d . .
S2 S 0.44681(9) 0.94417(9) 0.17441(5) 0.0356(3) Uani 1 d . .
S3 S 0.49034(9) 0.93729(10) 0.28106(5) 0.0443(4) Uani 1 d . .
S4 S 0.62192(8) 1.05906(9) 0.28388(5) 0.0376(3) Uani 1 d . .
S5 S 0.90873(9) 0.57366(9) 0.27953(5) 0.0396(4) Uani 1 d . .
S6 S 1.04803(9) 0.68372(9) 0.27552(5) 0.0394(4) Uani 1 d . .
S7 S 1.00626(9) 0.67407(9) 0.17094(5) 0.0371(3) Uani 1 d . .
S8 S 0.86072(9) 0.57070(9) 0.16948(5) 0.0370(3) Uani 1 d . .
O1 O 0.6330(2) 0.8973(2) 0.22793(12) 0.0392(9) Uani 1 d . .
O2 O 0.8648(2) 0.7347(2) 0.22236(12) 0.0475(11) Uani 1 d . .
C1 C 0.5069(3) 1.0484(3) 0.1269(2) 0.0344(13) Uani 1 d . .
C2 C 0.5190(3) 1.0953(4) 0.0890(2) 0.0411(15) Uani 1 d . .
C3 C 0.5357(4) 1.0615(4) 0.0517(2) 0.050(2) Uani 1 d . .
H3A H 0.5384(4) 1.0085(4) 0.0504(2) 0.060 Uiso 1 calc R .
C4 C 0.5486(4) 1.1041(6) 0.0165(2) 0.076(3) Uani 1 d . .
H4A H 0.5591(4) 1.0804(6) -0.0086(2) 0.091 Uiso 1 calc R .
C5 C 0.5456(5) 1.1815(6) 0.0191(3) 0.089(3) Uani 1 d . .
H5A H 0.5541(5) 1.2108(6) -0.0047(3) 0.106 Uiso 1 calc R .
C6 C 0.5307(5) 1.2166(5) 0.0553(3) 0.077(3) Uani 1 d . .
H6A H 0.5286(5) 1.2697(5) 0.0565(3) 0.093 Uiso 1 calc R .
C7 C 0.5184(4) 1.1729(4) 0.0907(2) 0.058(2) Uani 1 d . .
H7A H 0.5096(4) 1.1971(4) 0.1162(2) 0.070 Uiso 1 calc R .
C8 C 0.4485(3) 0.9982(3) 0.1254(2) 0.0322(13) Uani 1 d . .
C9 C 0.3802(3) 0.9847(3) 0.0873(2) 0.0346(14) Uani 1 d . .
C10 C 0.3433(4) 1.0439(4) 0.0600(2) 0.046(2) Uani 1 d . .
H10A H 0.3630(4) 1.0934(4) 0.0654(2) 0.055 Uiso 1 calc R .
C11 C 0.2784(4) 1.0307(4) 0.0252(2) 0.051(2) Uani 1 d . .
H11A H 0.2552(4) 1.0714(4) 0.0072(2) 0.061 Uiso 1 calc R .
C12 C 0.2471(4) 0.9595(4) 0.0164(2) 0.054(2) Uani 1 d . .
H12A H 0.2029(4) 0.9511(4) -0.0073(2) 0.065 Uiso 1 calc R .
C13 C 0.2818(4) 0.9007(4) 0.0429(2) 0.050(2) Uani 1 d . .
H13A H 0.2613(4) 0.8515(4) 0.0372(2) 0.060 Uiso 1 calc R .
C14 C 0.3468(3) 0.9129(4) 0.0780(2) 0.0410(15) Uani 1 d . .
H14A H 0.3688(3) 0.8719(4) 0.0961(2) 0.049 Uiso 1 calc R .
C15 C 0.5321(4) 0.9852(4) 0.3322(2) 0.045(2) Uani 1 d . .
C16 C 0.5023(4) 0.9618(4) 0.3711(2) 0.048(2) Uani 1 d . .
C17 C 0.4215(4) 0.9596(5) 0.3694(2) 0.063(2) Uani 1 d . .
H17A H 0.3848(4) 0.9685(5) 0.3422(2) 0.076 Uiso 1 calc R .
C18 C 0.3943(5) 0.9444(5) 0.4075(3) 0.073(2) Uani 1 d . .
H18A H 0.3394(5) 0.9424(5) 0.4057(3) 0.087 Uiso 1 calc R .
C19 C 0.4468(6) 0.9322(5) 0.4476(3) 0.074(2) Uani 1 d . .
H19A H 0.4284(6) 0.9249(5) 0.4735(3) 0.089 Uiso 1 calc R .
C20 C 0.5259(5) 0.9309(4) 0.4492(2) 0.066(2) Uani 1 d . .
H20A H 0.5619(5) 0.9197(4) 0.4762(2) 0.079 Uiso 1 calc R .
C21 C 0.5543(4) 0.9460(4) 0.4118(2) 0.054(2) Uani 1 d . .
H21A H 0.6093(4) 0.9455(4) 0.4138(2) 0.065 Uiso 1 calc R .
C22 C 0.5869(3) 1.0397(4) 0.3330(2) 0.0389(15) Uani 1 d . .
C23 C 0.6158(4) 1.0919(4) 0.3711(2) 0.049(2) Uani 1 d . .
C24 C 0.6929(5) 1.1172(4) 0.3819(2) 0.059(2) Uani 1 d . .
H24A H 0.7286(5) 1.1006(4) 0.3652(2) 0.071 Uiso 1 calc R .
C25 C 0.7192(6) 1.1677(5) 0.4173(3) 0.088(3) Uani 1 d . .
H25A H 0.7720(6) 1.1850(5) 0.4245(3) 0.105 Uiso 1 calc R .
C26 C 0.6667(9) 1.1911(5) 0.4412(3) 0.098(4) Uani 1 d . .
H26A H 0.6841(9) 1.2243(5) 0.4653(3) 0.118 Uiso 1 calc R .
C27 C 0.5899(8) 1.1678(5) 0.4312(3) 0.100(4) Uani 1 d . .
H27A H 0.5550(8) 1.1845(5) 0.4483(3) 0.120 Uiso 1 calc R .
C28 C 0.5632(5) 1.1193(4) 0.3957(2) 0.065(2) Uani 1 d . .
H28A H 0.5096(5) 1.1047(4) 0.3881(2) 0.078 Uiso 1 calc R .
C29 C 0.9876(3) 0.5901(3) 0.3283(2) 0.0358(13) Uani 1 d . .
C30 C 0.9834(4) 0.5444(4) 0.3685(2) 0.0404(15) Uani 1 d . .
C31 C 0.9148(4) 0.5405(5) 0.3837(2) 0.067(2) Uani 1 d . .
H31A H 0.8694(4) 0.5665(5) 0.3681(2) 0.081 Uiso 1 calc R .
C32 C 0.9110(6) 0.4996(6) 0.4209(3) 0.083(3) Uani 1 d . .
H32A H 0.8641(6) 0.4997(6) 0.4313(3) 0.100 Uiso 1 calc R .
C33 C 0.9745(6) 0.4593(5) 0.4427(3) 0.079(3) Uani 1 d . .
H33A H 0.9714(6) 0.4299(5) 0.4675(3) 0.095 Uiso 1 calc R .
C34 C 1.0435(5) 0.4614(5) 0.4284(2) 0.072(2) Uani 1 d . .
H34A H 1.0882(5) 0.4343(5) 0.4438(2) 0.087 Uiso 1 calc R .
C35 C 1.0475(4) 0.5035(4) 0.3915(2) 0.054(2) Uani 1 d . .
H35A H 1.0950(4) 0.5043(4) 0.3818(2) 0.065 Uiso 1 calc R .
C36 C 1.0462(3) 0.6382(3) 0.3265(2) 0.0365(14) Uani 1 d . .
C37 C 1.1134(3) 0.6584(3) 0.3643(2) 0.0360(14) Uani 1 d . .
C38 C 1.1917(3) 0.6542(4) 0.3596(2) 0.043(2) Uani 1 d . .
H38A H 1.2014(3) 0.6372(4) 0.3326(2) 0.052 Uiso 1 calc R .
C39 C 1.2545(4) 0.6745(4) 0.3937(2) 0.049(2) Uani 1 d . .
H39A H 1.3066(4) 0.6714(4) 0.3899(2) 0.058 Uiso 1 calc R .
C40 C 1.2413(4) 0.6993(4) 0.4336(2) 0.059(2) Uani 1 d . .
H40A H 1.2839(4) 0.7136(4) 0.4571(2) 0.071 Uiso 1 calc R .
C41 C 1.1641(4) 0.7028(4) 0.4384(2) 0.057(2) Uani 1 d . .
H41A H 1.1547(4) 0.7189(4) 0.4657(2) 0.069 Uiso 1 calc R .
C42 C 1.1012(4) 0.6836(4) 0.4046(2) 0.048(2) Uani 1 d . .
H42A H 1.0493(4) 0.6876(4) 0.4086(2) 0.058 Uiso 1 calc R .
C43 C 0.9593(3) 0.6261(3) 0.1207(2) 0.0334(13) Uani 1 d . .
C44 C 0.9985(3) 0.6387(4) 0.0836(2) 0.0379(14) Uani 1 d . .
C45 C 1.0237(4) 0.7102(4) 0.0740(2) 0.048(2) Uani 1 d . .
H45A H 1.0163(4) 0.7518(4) 0.0915(2) 0.057 Uiso 1 calc R .
C46 C 1.0599(4) 0.7210(5) 0.0385(2) 0.064(2) Uani 1 d . .
H46A H 1.0747(4) 0.7701(5) 0.0318(2) 0.077 Uiso 1 calc R .
C47 C 1.0741(4) 0.6613(5) 0.0133(2) 0.066(2) Uani 1 d . .
H47A H 1.0987(4) 0.6689(5) -0.0104(2) 0.079 Uiso 1 calc R .
C48 C 1.0516(4) 0.5895(5) 0.0234(2) 0.060(2) Uani 1 d . .
H48A H 1.0623(4) 0.5478(5) 0.0069(2) 0.071 Uiso 1 calc R .
C49 C 1.0136(4) 0.5785(4) 0.0574(2) 0.046(2) Uani 1 d . .
H49A H 0.9975(4) 0.5294(4) 0.0630(2) 0.055 Uiso 1 calc R .
C50 C 0.8951(3) 0.5838(3) 0.1195(2) 0.0345(13) Uani 1 d . .
C51 C 0.8465(3) 0.5447(3) 0.0799(2) 0.0363(14) Uani 1 d . .
C52 C 0.8170(4) 0.5840(4) 0.0406(2) 0.051(2) Uani 1 d . .
H52A H 0.8304(4) 0.6353(4) 0.0389(2) 0.062 Uiso 1 calc R .
C53 C 0.7686(4) 0.5498(5) 0.0041(2) 0.066(2) Uani 1 d . .
H53A H 0.7482(4) 0.5785(5) -0.0216(2) 0.079 Uiso 1 calc R .
C54 C 0.7501(5) 0.4751(5) 0.0048(3) 0.072(2) Uani 1 d . .
H54A H 0.7175(5) 0.4519(5) -0.0202(3) 0.087 Uiso 1 calc R .
C55 C 0.7806(4) 0.4334(4) 0.0435(3) 0.062(2) Uani 1 d . .
H55A H 0.7694(4) 0.3814(4) 0.0445(3) 0.074 Uiso 1 calc R .
C56 C 0.8278(4) 0.4692(4) 0.0808(2) 0.049(2) Uani 1 d . .
H56A H 0.8470(4) 0.4412(4) 0.1070(2) 0.058 Uiso 1 calc R .
N1 N 1.2383(3) 0.8228(3) 0.2367(2) 0.0376(12) Uani 1 d . .
C57 C 1.2328(4) 0.8881(4) 0.2671(2) 0.056(2) Uani 1 d . .
H57A H 1.2064(4) 0.9303(4) 0.2489(2) 0.067 Uiso 1 calc R .
H57B H 1.2868(4) 0.9045(4) 0.2813(2) 0.067 Uiso 1 calc R .
C58 C 1.1892(5) 0.8723(5) 0.3030(2) 0.075(2) Uani 1 d . .
H58A H 1.1889(5) 0.9176(5) 0.3206(2) 0.113 Uiso 1 calc R .
H58B H 1.2156(5) 0.8317(5) 0.3219(2) 0.113 Uiso 1 calc R .
H58C H 1.1350(5) 0.8575(5) 0.2894(2) 0.113 Uiso 1 calc R .
C59 C 1.2696(4) 0.7524(4) 0.2637(2) 0.047(2) Uani 1 d . .
H59A H 1.2314(4) 0.7371(4) 0.2809(2) 0.056 Uiso 1 calc R .
H59B H 1.2736(4) 0.7110(4) 0.2433(2) 0.056 Uiso 1 calc R .
C60 C 1.3490(5) 0.7637(5) 0.2949(3) 0.076(2) Uani 1 d . .
H60A H 1.3655(5) 0.7171(5) 0.3110(3) 0.114 Uiso 1 calc R .
H60B H 1.3454(5) 0.8037(5) 0.3158(3) 0.114 Uiso 1 calc R .
H60C H 1.3876(5) 0.7775(5) 0.2781(3) 0.114 Uiso 1 calc R .
C61 C 1.2921(4) 0.8451(4) 0.2071(2) 0.055(2) Uani 1 d . .
H61A H 1.3448(4) 0.8565(4) 0.2259(2) 0.066 Uiso 1 calc R .
H61B H 1.2716(4) 0.8916(4) 0.1913(2) 0.066 Uiso 1 calc R .
C62 C 1.3012(5) 0.7861(5) 0.1734(3) 0.076(2) Uani 1 d . .
H62A H 1.3366(5) 0.8050(5) 0.1558(3) 0.114 Uiso 1 calc R .
H62B H 1.2497(5) 0.7754(5) 0.1540(3) 0.114 Uiso 1 calc R .
H62C H 1.3230(5) 0.7402(5) 0.1886(3) 0.114 Uiso 1 calc R .
C63 C 1.1560(3) 0.8018(4) 0.2086(2) 0.051(2) Uani 1 d . .
H63A H 1.1606(3) 0.7549(4) 0.1925(2) 0.061 Uiso 1 calc R .
H63B H 1.1211(3) 0.7915(4) 0.2286(2) 0.061 Uiso 1 calc R .
C64 C 1.1168(4) 0.8618(5) 0.1750(3) 0.071(2) Uani 1 d . .
H64A H 1.0653(4) 0.8439(5) 0.1588(3) 0.107 Uiso 1 calc R .
H64B H 1.1500(4) 0.8715(5) 0.1544(3) 0.107 Uiso 1 calc R .
H64C H 1.1104(4) 0.9082(5) 0.1906(3) 0.107 Uiso 1 calc R .
N2 N 0.3711(3) 0.1801(3) 0.2271(2) 0.0466(13) Uani 1 d . .
C65 C 0.3139(4) 0.1750(5) 0.2565(2) 0.071(3) Uani 1 d . .
H65A H 0.3190(4) 0.2211(5) 0.2746(2) 0.086 Uiso 1 calc R .
H65B H 0.2599(4) 0.1742(5) 0.2376(2) 0.086 Uiso 1 calc R .
C66 C 0.3234(5) 0.1092(7) 0.2864(3) 0.107(4) Uani 1 d . .
H66A H 0.2837(5) 0.1112(7) 0.3038(3) 0.161 Uiso 1 calc R .
H66B H 0.3759(5) 0.1100(7) 0.3061(3) 0.161 Uiso 1 calc R .
H66C H 0.3167(5) 0.0630(7) 0.2690(3) 0.161 Uiso 1 calc R .
C67 C 0.3534(5) 0.2541(4) 0.2018(2) 0.070(2) Uani 1 d . .
H67A H 0.3641(5) 0.2957(4) 0.2233(2) 0.084 Uiso 1 calc R .
H67B H 0.2966(5) 0.2554(4) 0.1876(2) 0.084 Uiso 1 calc R .
C68 C 0.3993(6) 0.2689(6) 0.1664(3) 0.110(4) Uani 1 d . .
H68A H 0.3835(6) 0.3174(6) 0.1524(3) 0.165 Uiso 1 calc R .
H68B H 0.3880(6) 0.2292(6) 0.1442(3) 0.165 Uiso 1 calc R .
H68C H 0.4557(6) 0.2697(6) 0.1800(3) 0.165 Uiso 1 calc R .
C69 C 0.3624(4) 0.1126(4) 0.1963(2) 0.061(2) Uani 1 d . .
H69A H 0.3758(4) 0.0667(4) 0.2142(2) 0.074 Uiso 1 calc R .
H69B H 0.4009(4) 0.1176(4) 0.1778(2) 0.074 Uiso 1 calc R .
C70 C 0.2801(4) 0.1029(5) 0.1660(2) 0.084(3) Uani 1 d . .
H70A H 0.2797(4) 0.0586(5) 0.1474(2) 0.127 Uiso 1 calc R .
H70B H 0.2667(4) 0.1474(5) 0.1474(2) 0.127 Uiso 1 calc R .
H70C H 0.2416(4) 0.0964(5) 0.1839(2) 0.127 Uiso 1 calc R .
C71 C 0.4561(4) 0.1771(4) 0.2532(2) 0.051(2) Uani 1 d . .
H71A H 0.4904(4) 0.1815(4) 0.2323(2) 0.062 Uiso 1 calc R .
H71B H 0.4657(4) 0.1273(4) 0.2673(2) 0.062 Uiso 1 calc R .
C72 C 0.4811(4) 0.2372(4) 0.2890(2) 0.068(2) Uani 1 d . .
H72A H 0.5366(4) 0.2301(4) 0.3036(2) 0.102 Uiso 1 calc R .
H72B H 0.4490(4) 0.2326(4) 0.3106(2) 0.102 Uiso 1 calc R .
H72C H 0.4738(4) 0.2870(4) 0.2755(2) 0.102 Uiso 1 calc R .
N3 N 0.8878(3) 0.9326(3) 0.2952(2) 0.0503(14) Uani 1 d . .
C73 C 0.8878(6) 0.8496(5) 0.3078(3) 0.095(3) Uani 1 d . .
H73A H 0.8843(6) 0.8187(5) 0.2811(3) 0.114 Uiso 1 calc R .
H73B H 0.8405(6) 0.8392(5) 0.3190(3) 0.114 Uiso 1 calc R .
C75 C 0.8126(5) 0.9473(6) 0.2614(3) 0.104(4) Uani 1 d . .
H75A H 0.8086(5) 0.9111(6) 0.2370(3) 0.124 Uiso 1 calc R .
H75B H 0.7679(5) 0.9378(6) 0.2750(3) 0.124 Uiso 1 calc R .
C77 C 0.8945(6) 0.9815(6) 0.3355(4) 0.116(4) Uani 1 d . .
H77A H 0.8913(6) 1.0347(6) 0.3262(4) 0.139 Uiso 1 calc R .
H77B H 0.9468(6) 0.9735(6) 0.3555(4) 0.139 Uiso 1 calc R .
C78 C 0.8299(7) 0.9661(6) 0.3615(3) 0.113(4) Uani 1 d . .
H78A H 0.8379(7) 0.9996(6) 0.3870(3) 0.169 Uiso 1 calc R .
H78B H 0.8335(7) 0.9140(6) 0.3715(3) 0.169 Uiso 1 calc R .
H78C H 0.7779(7) 0.9752(6) 0.3422(3) 0.169 Uiso 1 calc R .
C79 C 0.9582(5) 0.9510(5) 0.2761(4) 0.101(4) Uani 1 d . .
H79A H 1.0070(5) 0.9396(5) 0.2984(4) 0.121 Uiso 1 calc R .
H79B H 0.9580(5) 1.0053(5) 0.2698(4) 0.121 Uiso 1 calc R .
C80 C 0.9591(6) 0.9071(6) 0.2332(3) 0.099(3) Uani 1 d . .
H80A H 1.0056(6) 0.9214(6) 0.2228(3) 0.149 Uiso 1 calc R .
H80B H 0.9116(6) 0.9190(6) 0.2106(3) 0.149 Uiso 1 calc R .
H80C H 0.9607(6) 0.8531(6) 0.2393(3) 0.149 Uiso 1 calc R .
C76 C 0.8050(5) 1.0251(8) 0.2427(4) 0.155(6) Uani 1 d . .
H76A H 0.7547(5) 1.0299(8) 0.2212(4) 0.233 Uiso 1 calc R .
H76B H 0.8481(5) 1.0347(8) 0.2284(4) 0.233 Uiso 1 calc R .
H76C H 0.8072(5) 1.0614(8) 0.2665(4) 0.233 Uiso 1 calc R .
C74 C 0.9624(8) 0.8256(8) 0.3435(4) 0.186(8) Uani 1 d . .
H74A H 0.9589(8) 0.7722(8) 0.3501(4) 0.279 Uiso 1 calc R .
H74B H 0.9656(8) 0.8550(8) 0.3703(4) 0.279 Uiso 1 calc R .
H74C H 1.0095(8) 0.8345(8) 0.3324(4) 0.279 Uiso 1 calc R .
N4 N 0.6966(3) 0.8141(3) 0.1051(2) 0.0434(13) Uani 1 d D .
C83A C 0.6732(7) 0.7506(6) 0.0689(3) 0.033(3) Uiso 0.50 d P 1
H83A H 0.6251(7) 0.7683(6) 0.0479(3) 0.039 Uiso 0.50 calc PR 1
H83D H 0.7152(7) 0.7497(6) 0.0525(3) 0.039 Uiso 0.50 calc PR 1
C84A C 0.6596(12) 0.6773(13) 0.0781(7) 0.090(7) Uiso 0.50 d P 1
H84A H 0.6461(12) 0.6486(13) 0.0507(7) 0.135 Uiso 0.50 calc PR 1
H84B H 0.6160(12) 0.6749(13) 0.0928(7) 0.135 Uiso 0.50 calc PR 1
H84C H 0.7069(12) 0.6562(13) 0.0974(7) 0.135 Uiso 0.50 calc PR 1
C88A C 0.8470(14) 0.8025(13) 0.1174(7) 0.058(6) Uiso 0.50 d P 1
H88A H 0.8931(14) 0.7905(13) 0.1409(7) 0.088 Uiso 0.50 calc PR 1
H88B H 0.8522(14) 0.8534(13) 0.1066(7) 0.088 Uiso 0.50 calc PR 1
H88C H 0.8429(14) 0.7668(13) 0.0932(7) 0.088 Uiso 0.50 calc PR 1
C86A C 0.5459(10) 0.8243(10) 0.1074(6) 0.047(5) Uiso 0.50 d P 1
H86A H 0.5136(10) 0.8250(10) 0.1291(6) 0.070 Uiso 0.50 calc PR 1
H86B H 0.5304(10) 0.7819(10) 0.0874(6) 0.070 Uiso 0.50 calc PR 1
H86C H 0.5382(10) 0.8711(10) 0.0906(6) 0.070 Uiso 0.50 calc PR 1
C81A C 0.6957(6) 0.8868(6) 0.0775(3) 0.026(2) Uiso 0.50 d P 1
H81A H 0.7336(6) 0.8798(6) 0.0588(3) 0.031 Uiso 0.50 calc PR 1
H81D H 0.6429(6) 0.8910(6) 0.0574(3) 0.031 Uiso 0.50 calc PR 1
C82A C 0.7126(9) 0.9552(9) 0.0991(5) 0.064(4) Uiso 0.50 d P 1
H82A H 0.7097(9) 0.9953(9) 0.0773(5) 0.096 Uiso 0.50 calc PR 1
H82B H 0.7656(9) 0.9535(9) 0.1182(5) 0.096 Uiso 0.50 calc PR 1
H82C H 0.6744(9) 0.9648(9) 0.1168(5) 0.096 Uiso 0.50 calc PR 1
C85A C 0.6341(5) 0.8164(6) 0.1316(3) 0.024(2) Uiso 0.50 d P 1
H85A H 0.6471(5) 0.8587(6) 0.1525(3) 0.028 Uiso 0.50 calc PR 1
H85D H 0.6394(5) 0.7700(6) 0.1494(3) 0.028 Uiso 0.50 calc PR 1
C87A C 0.7755(6) 0.7980(7) 0.1348(4) 0.032(3) Uiso 0.50 d P 1
H87A H 0.7827(6) 0.8329(7) 0.1600(4) 0.038 Uiso 0.50 calc PR 1
H87C H 0.7734(6) 0.7468(7) 0.1467(4) 0.038 Uiso 0.50 calc PR 1
C87B C 0.7584(22) 0.8134(22) 0.0808(12) 0.227(17) Uiso 0.50 d P 2
H87B H 0.7596(22) 0.8635(22) 0.0673(12) 0.273 Uiso 0.50 calc PR 2
H87D H 0.7429(22) 0.7770(22) 0.0563(12) 0.273 Uiso 0.50 calc PR 2
C84B C 0.6710(10) 0.6700(11) 0.0973(6) 0.064(5) Uiso 0.50 d P 2
H84D H 0.6746(10) 0.6229(11) 0.1138(6) 0.096 Uiso 0.50 calc PR 2
H84E H 0.7035(10) 0.6667(11) 0.0758(6) 0.096 Uiso 0.50 calc PR 2
H84F H 0.6163(10) 0.6792(11) 0.0820(6) 0.096 Uiso 0.50 calc PR 2
C88B C 0.8441(14) 0.7939(13) 0.1064(7) 0.057(6) Uiso 0.50 d P 2
H88D H 0.8791(14) 0.7955(13) 0.0862(7) 0.086 Uiso 0.50 calc PR 2
H88E H 0.8450(14) 0.7435(13) 0.1190(7) 0.086 Uiso 0.50 calc PR 2
H88F H 0.8617(14) 0.8304(13) 0.1301(7) 0.086 Uiso 0.50 calc PR 2
C82B C 0.7288(11) 0.9530(11) 0.1285(6) 0.088(6) Uiso 0.50 d PD 2
H82D H 0.7514(11) 0.9888(11) 0.1518(6) 0.131 Uiso 0.50 calc PR 2
H82E H 0.6731(11) 0.9644(11) 0.1169(6) 0.131 Uiso 0.50 calc PR 2
H82F H 0.7566(11) 0.9566(11) 0.1048(6) 0.131 Uiso 0.50 calc PR 2
C85B C 0.6332(21) 0.8430(22) 0.0791(12) 0.228(17) Uiso 0.50 d PD 2
H85B H 0.6177(21) 0.8128(22) 0.0519(12) 0.274 Uiso 0.50 calc PR 2
H85C H 0.6443(21) 0.8946(22) 0.0707(12) 0.274 Uiso 0.50 calc PR 2
C86B C 0.5578(11) 0.8442(11) 0.1058(6) 0.051(5) Uiso 0.50 d PD 2
H86D H 0.5107(11) 0.8657(11) 0.0864(6) 0.076 Uiso 0.50 calc PR 2
H86E H 0.5731(11) 0.8746(11) 0.1325(6) 0.076 Uiso 0.50 calc PR 2
H86F H 0.5466(11) 0.7929(11) 0.1137(6) 0.076 Uiso 0.50 calc PR 2
C83B C 0.6998(26) 0.7334(26) 0.1287(14) 0.267(20) Uiso 0.50 d P 2
H83B H 0.7547(26) 0.7230(26) 0.1446(14) 0.320 Uiso 0.50 calc PR 2
H83C H 0.6675(26) 0.7354(26) 0.1507(14) 0.320 Uiso 0.50 calc PR 2
C81B C 0.7386(26) 0.8599(24) 0.1506(13) 0.274(21) Uiso 0.50 d PD 2
H81B H 0.7943(26) 0.8453(24) 0.1618(13) 0.329 Uiso 0.50 calc PR 2
H81C H 0.7097(26) 0.8533(24) 0.1740(13) 0.329 Uiso 0.50 calc PR 2
C1S C 0.7914(4) 0.7825(5) -0.0090(2) 0.064(2) Uiso 1 d . .
H1SA H 0.8036(4) 0.7423(5) 0.0124(2) 0.077 Uiso 1 d R .
H1SB H 0.7596(4) 0.8188(5) 0.0020(2) 0.077 Uiso 1 d R .
C2S C 0.8779(10) 0.7497(10) -0.0534(5) 0.186(6) Uiso 1 d . .
H2SA H 0.8894(10) 0.7862(10) -0.0740(5) 0.223 Uiso 1 d R .
H2SB H 0.9204(10) 0.7138(10) -0.0453(5) 0.223 Uiso 1 d R .
C3S C 0.8006(8) 0.7172(9) -0.0752(5) 0.160(5) Uiso 1 d . .
H3SA H 0.7770(8) 0.7267(9) -0.1060(5) 0.191 Uiso 1 d R .
H3SB H 0.8053(8) 0.6635(9) -0.0707(5) 0.191 Uiso 1 d R .
C4S C 0.8621(8) 0.7942(8) -0.0162(4) 0.146(5) Uiso 1 d . .
H5SA H 0.9021(8) 0.7897(8) 0.0110(4) 0.176 Uiso 1 d R .
H5SB H 0.8543(8) 0.8466(8) -0.0242(4) 0.176 Uiso 1 d R .
O3 O 0.7419(8) 0.7522(8) -0.0477(4) 0.230(5) Uiso 1 d . .

loop_
_atom_type_symbol
_atom_type_description
_atom_type_scat_dispersion_real
_atom_type_scat_dispersion_imag
_atom_type_scat_source
C C 0.0033 0.0016 'International Tables Vol C Tables 4.2.6.8 and 6.1.1.4'
H H 0.0000 0.0000 'International Tables Vol C Tables 4.2.6.8 and 6.1.1.4'
N N 0.0061 0.0033 'International Tables Vol C Tables 4.2.6.8 and 6.1.1.4'
O O 0.0106 0.0060 'International Tables Vol C Tables 4.2.6.8 and 6.1.1.4'
S S 0.1246 0.1234 'International Tables Vol C Tables 4.2.6.8 and 6.1.1.4'
W W -0.8490 6.8722 'International Tables Vol C Tables 4.2.6.8 and 6.1.1.4'

loop_
_geom_angle_atom_site_label_1
_geom_angle_atom_site_label_2
_geom_angle_atom_site_label_3
_geom_angle
_geom_angle_site_symmetry_1
_geom_angle_site_symmetry_3
_geom_angle_publ_flag
O1 W1 S1 108.46(13) . . ?
O1 W1 S2 109.33(13) . . ?
S1 W1 S2 82.48(5) . . ?
O1 W1 S3 108.58(13) . . ?
S1 W1 S3 142.96(6) . . ?
S2 W1 S3 85.57(5) . . ?
O1 W1 S4 109.21(13) . . ?
S1 W1 S4 85.41(5) . . ?
S2 W1 S4 141.46(5) . . ?
S3 W1 S4 82.46(5) . . ?
O2 W2 S6 108.34(14) . . ?
O2 W2 S8 107.32(14) . . ?
S6 W2 S8 144.27(6) . . ?
O2 W2 S7 110.89(15) . . ?
S6 W2 S7 83.44(5) . . ?
S8 W2 S7 81.89(5) . . ?
O2 W2 S5 108.21(15) . . ?
S6 W2 S5 82.54(5) . . ?
S8 W2 S5 88.65(5) . . ?
S7 W2 S5 140.85(6) . . ?
C1 S1 W1 108.4(2) . . ?
C8 S2 W1 108.5(2) . . ?
C15 S3 W1 108.7(2) . . ?
C22 S4 W1 108.3(2) . . ?
C29 S5 W2 107.8(2) . . ?
C36 S6 W2 108.8(2) . . ?
C43 S7 W2 108.7(2) . . ?
C50 S8 W2 108.4(2) . . ?
C8 C1 C2 126.0(5) . . ?
C8 C1 S1 120.3(4) . . ?
C2 C1 S1 113.7(4) . . ?
C7 C2 C3 117.8(6) . . ?
C7 C2 C1 121.4(6) . . ?
C3 C2 C1 120.7(6) . . ?
C4 C3 C2 121.6(7) . . ?
C5 C4 C3 118.8(8) . . ?
C6 C5 C4 121.3(8) . . ?
C5 C6 C7 119.3(8) . . ?
C2 C7 C6 121.1(8) . . ?
C1 C8 C9 126.2(5) . . ?
C1 C8 S2 119.1(4) . . ?
C9 C8 S2 114.7(4) . . ?
C14 C9 C10 116.5(6) . . ?
C14 C9 C8 121.7(5) . . ?
C10 C9 C8 121.8(5) . . ?
C11 C10 C9 121.1(6) . . ?
C12 C11 C10 121.4(6) . . ?
C13 C12 C11 118.6(6) . . ?
C12 C13 C14 120.8(7) . . ?
C13 C14 C9 121.6(6) . . ?
C22 C15 C16 124.4(5) . . ?
C22 C15 S3 119.3(5) . . ?
C16 C15 S3 116.3(5) . . ?
C17 C16 C21 117.6(6) . . ?
C17 C16 C15 121.2(6) . . ?
C21 C16 C15 121.1(6) . . ?
C16 C17 C18 120.7(7) . . ?
C19 C18 C17 120.6(7) . . ?
C20 C19 C18 119.0(7) . . ?
C19 C20 C21 121.2(7) . . ?
C20 C21 C16 120.8(7) . . ?
C15 C22 C23 124.1(6) . . ?
C15 C22 S4 119.8(4) . . ?
C23 C22 S4 115.8(5) . . ?
C24 C23 C28 118.4(6) . . ?
C24 C23 C22 121.3(6) . . ?
C28 C23 C22 120.2(6) . . ?
C23 C24 C25 120.9(8) . . ?
C26 C25 C24 118.7(9) . . ?
C27 C26 C25 121.8(9) . . ?
C26 C27 C28 119.8(10) . . ?
C27 C28 C23 120.3(9) . . ?
C36 C29 C30 124.3(5) . . ?
C36 C29 S5 120.0(4) . . ?
C30 C29 S5 115.7(4) . . ?
C35 C30 C31 117.1(6) . . ?
C35 C30 C29 121.4(5) . . ?
C31 C30 C29 121.6(6) . . ?
C32 C31 C30 121.9(7) . . ?
C33 C32 C31 120.0(8) . . ?
C32 C33 C34 119.8(8) . . ?
C33 C34 C35 120.0(8) . . ?
C30 C35 C34 121.3(7) . . ?
C29 C36 C37 125.7(5) . . ?
C29 C36 S6 119.8(4) . . ?
C37 C36 S6 114.5(4) . . ?
C42 C37 C38 117.9(5) . . ?
C42 C37 C36 121.9(5) . . ?
C38 C37 C36 120.2(5) . . ?
C39 C38 C37 121.1(6) . . ?
C38 C39 C40 120.3(6) . . ?
C39 C40 C41 118.6(6) . . ?
C42 C41 C40 121.7(6) . . ?
C41 C42 C37 120.5(6) . . ?
C50 C43 C44 126.3(5) . . ?
C50 C43 S7 119.8(4) . . ?
C44 C43 S7 113.9(4) . . ?
C45 C44 C49 117.0(6) . . ?
C45 C44 C43 121.7(5) . . ?
C49 C44 C43 121.2(6) . . ?
C44 C45 C46 120.8(6) . . ?
C47 C46 C45 121.0(7) . . ?
C46 C47 C48 118.7(7) . . ?
C49 C48 C47 120.8(7) . . ?
C48 C49 C44 121.5(6) . . ?
C43 C50 C51 126.3(5) . . ?
C43 C50 S8 119.4(4) . . ?
C51 C50 S8 114.3(4) . . ?
C56 C51 C52 117.6(6) . . ?
C56 C51 C50 121.7(5) . . ?
C52 C51 C50 120.7(6) . . ?
C53 C52 C51 121.8(7) . . ?
C54 C53 C52 120.9(7) . . ?
C53 C54 C55 118.8(7) . . ?
C56 C55 C54 119.8(7) . . ?
C51 C56 C55 121.1(7) . . ?
C61 N1 C57 108.6(5) . . ?
C61 N1 C59 110.8(5) . . ?
C57 N1 C59 110.3(5) . . ?
C61 N1 C63 110.3(5) . . ?
C57 N1 C63 110.7(5) . . ?
C59 N1 C63 106.1(5) . . ?
N1 C57 C58 115.8(6) . . ?
C60 C59 N1 113.6(5) . . ?
N1 C61 C62 114.9(5) . . ?
C64 C63 N1 115.0(5) . . ?
C65 N2 C71 112.2(5) . . ?
C65 N2 C69 110.7(6) . . ?
C71 N2 C69 104.5(5) . . ?
C65 N2 C67 106.5(6) . . ?
C71 N2 C67 111.1(5) . . ?
C69 N2 C67 112.0(5) . . ?
C66 C65 N2 116.0(7) . . ?
N2 C67 C68 116.4(7) . . ?
N2 C69 C70 114.7(6) . . ?
N2 C71 C72 116.2(5) . . ?
C75 N3 C77 111.5(7) . . ?
C75 N3 C79 110.0(6) . . ?
C77 N3 C79 106.8(7) . . ?
C75 N3 C73 107.2(6) . . ?
C77 N3 C73 110.3(7) . . ?
C79 N3 C73 111.0(6) . . ?
N3 C73 C74 113.4(9) . . ?
C76 C75 N3 114.7(8) . . ?
N3 C77 C78 114.0(8) . . ?
N3 C79 C80 113.7(7) . . ?
C85B N4 C87B 107.6(21) . . ?
C87A N4 C85A 110.1(6) . . ?
C87A N4 C81A 113.0(7) . . ?
C85A N4 C81A 111.4(6) . . ?
C87A N4 C83A 110.6(7) . . ?
C85A N4 C83A 108.1(6) . . ?
C81A N4 C83A 103.4(6) . . ?
C85B N4 C83B 124.5(23) . . ?
C87B N4 C83B 106.3(21) . . ?
C85B N4 C81B 118.4(23) . . ?
C87B N4 C81B 102.6(22) . . ?
C83B N4 C81B 95.0(20) . . ?
C84A C83A N4 124.0(12) . . ?
C82A C81A N4 119.2(10) . . ?
N4 C85A C86A 119.7(9) . . ?
C88A C87A N4 119.9(12) . . ?
N4 C87B C88B 118.2(26) . . ?
N4 C85B C86B 109.7(24) . . ?
C84B C83B N4 113.7(28) . . ?
N4 C81B C82B 98.3(22) . . ?
C4S C1S O3 108.7(10) . . ?
C3S C2S C4S 104.5(13) . . ?
C2S C3S O3 103.4(12) . . ?
C1S C4S C2S 113.8(12) . . ?
C1S O3 C3S 105.3(10) . . ?

loop_
_geom_bond_atom_site_label_1
_geom_bond_atom_site_label_2
_geom_bond_distance
_geom_bond_site_symmetry_2
_geom_bond_publ_flag
W1 O1 1.739(4) . ?
W1 S1 2.361(2) . ?
W1 S2 2.3644(14) . ?
W1 S3 2.3646(15) . ?
W1 S4 2.3719(14) . ?
W2 O2 1.727(4) . ?
W2 S6 2.3657(14) . ?
W2 S8 2.3684(15) . ?
W2 S7 2.3717(15) . ?
W2 S5 2.373(2) . ?
S1 C1 1.789(6) . ?
S2 C8 1.799(5) . ?
S3 C15 1.791(6) . ?
S4 C22 1.797(6) . ?
S5 C29 1.807(5) . ?
S6 C36 1.780(6) . ?
S7 C43 1.790(5) . ?
S8 C50 1.800(6) . ?
C1 C8 1.338(8) . ?
C1 C2 1.490(8) . ?
C2 C7 1.371(9) . ?
C2 C3 1.390(9) . ?
C3 C4 1.384(9) . ?
C4 C5 1.370(13) . ?
C5 C6 1.358(13) . ?
C6 C7 1.399(10) . ?
C8 C9 1.482(8) . ?
C9 C14 1.395(8) . ?
C9 C10 1.402(8) . ?
C10 C11 1.382(8) . ?
C11 C12 1.372(10) . ?
C12 C13 1.372(9) . ?
C13 C14 1.388(8) . ?
C15 C22 1.348(9) . ?
C15 C16 1.479(9) . ?
C16 C17 1.389(9) . ?
C16 C21 1.393(9) . ?
C17 C18 1.399(9) . ?
C18 C19 1.372(11) . ?
C19 C20 1.360(11) . ?
C20 C21 1.388(9) . ?
C22 C23 1.491(8) . ?
C23 C24 1.374(9) . ?
C23 C28 1.404(10) . ?
C24 C25 1.405(11) . ?
C25 C26 1.366(14) . ?
C26 C27 1.357(15) . ?
C27 C28 1.383(11) . ?
C29 C36 1.335(8) . ?
C29 C30 1.499(8) . ?
C30 C35 1.375(9) . ?
C30 C31 1.378(9) . ?
C31 C32 1.377(10) . ?
C32 C33 1.351(12) . ?
C33 C34 1.370(11) . ?
C34 C35 1.381(9) . ?
C36 C37 1.488(8) . ?
C37 C42 1.385(8) . ?
C37 C38 1.402(8) . ?
C38 C39 1.375(8) . ?
C39 C40 1.381(9) . ?
C40 C41 1.381(9) . ?
C41 C42 1.366(9) . ?
C43 C50 1.334(8) . ?
C43 C44 1.483(8) . ?
C44 C45 1.393(9) . ?
C44 C49 1.400(8) . ?
C45 C46 1.402(9) . ?
C46 C47 1.367(10) . ?
C47 C48 1.384(10) . ?
C48 C49 1.380(9) . ?
C50 C51 1.485(8) . ?
C51 C56 1.375(9) . ?
C51 C52 1.390(8) . ?
C52 C53 1.378(9) . ?
C53 C54 1.360(11) . ?
C54 C55 1.401(11) . ?
C55 C56 1.400(9) . ?
N1 C61 1.505(8) . ?
N1 C57 1.505(7) . ?
N1 C59 1.527(7) . ?
N1 C63 1.532(7) . ?
C57 C58 1.510(10) . ?
C59 C60 1.497(9) . ?
C61 C62 1.509(10) . ?
C63 C64 1.528(9) . ?
N2 C65 1.496(8) . ?
N2 C71 1.506(8) . ?
N2 C69 1.513(8) . ?
N2 C67 1.517(9) . ?
C65 C66 1.472(12) . ?
C67 C68 1.522(11) . ?
C69 C70 1.521(9) . ?
C71 C72 1.522(9) . ?
N3 C75 1.490(9) . ?
N3 C77 1.501(10) . ?
N3 C79 1.511(10) . ?
N3 C73 1.517(10) . ?
C73 C74 1.551(14) . ?
C75 C76 1.485(14) . ?
C77 C78 1.549(14) . ?
C79 C80 1.540(13) . ?
N4 C85B 1.30(3) . ?
N4 C87B 1.45(4) . ?
N4 C87A 1.485(11) . ?
N4 C85A 1.506(10) . ?
N4 C81A 1.541(11) . ?
N4 C83A 1.570(12) . ?
N4 C83B 1.60(4) . ?
N4 C81B 1.64(4) . ?
C83A C84A 1.36(2) . ?
C88A C87A 1.46(2) . ?
C86A C85A 1.54(2) . ?
C81A C82A 1.38(2) . ?
C87B C88B 1.55(4) . ?
C84B C83B 1.49(4) . ?
C82B C81B 1.77(4) . ?
C85B C86B 1.70(4) . ?
C1S C4S 1.313(13) . ?
C1S O3 1.408(13) . ?
C2S C3S 1.47(2) . ?
C2S C4S 1.47(2) . ?
C3S O3 1.60(2) . ?
